data_7708731
loop_
_publ_author_name
'P\"ocheim, Alexander'
'Albers, Lena'
'M\"uller, Thomas'
'Baumgartner, Judith'
'Marschner, Christoph'

_publ_section_title
;
 Silole Allylic Anions Instead of Silanides
;
_journal_name_full 'Dalton Transactions'
_journal_paper_doi 10.1039/D1DT02363B
_journal_year 2021
_chemical_formula_moiety 'C37 H73 Si10, C20 H40 Br Mg O5, C4 H8 O'
_chemical_formula_sum 'C61 H119 Br Mg O6 Si10'
_chemical_formula_weight 1333.67
_space_group_crystal_system triclinic
_space_group_IT_number 2
_space_group_name_Hall '-P 1'
_space_group_name_H-M_alt 'P -1'
_atom_sites_solution_hydrogens geom
_audit_creation_date 2021-10-24
_audit_creation_method
;
Olex2 1.5
(compiled 2021.10.07 svn.r9718050b for OlexSys, GUI svn.r6410)
;
_audit_update_record
;
2021-10-25 deposited with the CCDC.	2021-11-05 downloaded from the CCDC.
;
_cell_angle_alpha 101.384(4)
_cell_angle_beta 98.071(4)
_cell_angle_gamma 119.395(4)
_cell_formula_units_Z 2
_cell_length_a 16.567(3)
_cell_length_b 16.634(3)
_cell_length_c 17.495(3)
_cell_measurement_reflns_used 1022
_cell_measurement_temperature 150(2)
_cell_measurement_theta_max 20.83
_cell_measurement_theta_min 2.50
_cell_volume 3955.8(12)
_computing_cell_refinement 'SAINT v6.45A (Bruker, 2003)'
_computing_data_reduction 'SAINT v6.45A (Bruker, 2003)'
_computing_molecular_graphics 'Olex2 1.5 (Dolomanov et al., 2009)'
_computing_publication_material 'Olex2 1.5 (Dolomanov et al., 2009)'
_computing_structure_refinement 'SHELXL 2018/3 (Sheldrick, 2015)'
_computing_structure_solution 'SHELXS-97 (Sheldrick, 1990)'
_diffrn_ambient_temperature 150.00
_diffrn_measured_fraction_theta_full 0.989
_diffrn_measured_fraction_theta_max 0.987
_diffrn_measurement_device_type 'CCD area detector'
_diffrn_measurement_method 'phi and omega scans'
_diffrn_radiation_monochromator graphite
_diffrn_radiation_type MoK\a
_diffrn_radiation_wavelength 0.71073
_diffrn_reflns_av_R_equivalents 0.0731
_diffrn_reflns_av_unetI/netI 0.1387
_diffrn_reflns_Laue_measured_fraction_full 0.989
_diffrn_reflns_Laue_measured_fraction_max 0.987
_diffrn_reflns_limit_h_max 20
_diffrn_reflns_limit_h_min -20
_diffrn_reflns_limit_k_max 20
_diffrn_reflns_limit_k_min -20
_diffrn_reflns_limit_l_max 21
_diffrn_reflns_limit_l_min -21
_diffrn_reflns_number 29478
_diffrn_reflns_point_group_measured_fraction_full 0.989
_diffrn_reflns_point_group_measured_fraction_max 0.987
_diffrn_reflns_theta_full 25.242
_diffrn_reflns_theta_max 25.498
_diffrn_reflns_theta_min 1.422
_diffrn_source_current 5.0
_diffrn_source_power 0.1
_diffrn_source_voltage 20.0
_exptl_absorpt_coefficient_mu 0.720
_exptl_absorpt_correction_T_max 0.9315
_exptl_absorpt_correction_T_min 0.700900
_exptl_absorpt_correction_type none
_exptl_absorpt_process_details
;
SADABS v.2.10 (Bruker,2003) was used for absorption correction.
R(int) was 0.0574 before and 0.0411 after correction.
The Ratio of minimum to maximum transmission is 0.7009.
The \l/2 correction factor is 0.0015.
;
_exptl_crystal_colour red
_exptl_crystal_density_diffrn 1.120
_exptl_crystal_density_method 'not measured'
_exptl_crystal_description plates
_exptl_crystal_F_000 1440
_exptl_crystal_size_max 0.22
_exptl_crystal_size_mid 0.18
_exptl_crystal_size_min 0.1
_refine_diff_density_max 0.760
_refine_diff_density_min -0.323
_refine_diff_density_rms 0.092
_refine_ls_extinction_method none
_refine_ls_goodness_of_fit_ref 0.997
_refine_ls_hydrogen_treatment constr
_refine_ls_matrix_type full
_refine_ls_number_parameters 752
_refine_ls_number_reflns 14514
_refine_ls_number_restraints 12
_refine_ls_restrained_S_all 0.996
_refine_ls_R_factor_all 0.1422
_refine_ls_R_factor_gt 0.0836
_refine_ls_shift/su_max 0.001
_refine_ls_shift/su_mean 0.000
_refine_ls_structure_factor_coef Fsqd
_refine_ls_weighting_details 'w=1/[\s^2^(Fo^2^)+(0.0836P)^2^] where P=(Fo^2^+2Fc^2^)/3'
_refine_ls_weighting_scheme calc
_refine_ls_wR_factor_gt 0.1692
_refine_ls_wR_factor_ref 0.1899
_reflns_Friedel_coverage 0.000
_reflns_number_gt 8407
_reflns_number_total 14514
_reflns_threshold_expression 'I > 2\s(I)'
_cod_data_source_file d1dt02363b2.cif
_cod_data_source_block sadp-1_BrMg[4a]_1354j
_cod_original_cell_volume 3955.8(13)
_cod_database_code 7708731
_shelx_shelxl_version_number 2018/3
_shelx_space_group_comment
;
The symmetry employed for this shelxl refinement is uniquely defined
by the following loop, which should always be used as a source of
symmetry information in preference to the above space-group names.
They are only intended as comments.
;
_shelx_estimated_absorpt_t_max 0.932
_shelx_estimated_absorpt_t_min 0.858
_olex2_refinement_description
;
1. Fixed Uiso
 At 1.2 times of:
  All C(H) groups, All C(H,H) groups, All C(H,H,H,H) groups
 At 1.5 times of:
  All C(H,H,H) groups
2. Uiso/Uaniso restraints and constraints
C25 \\sim C25A: within 2A with sigma of 0.04 and sigma for terminal atoms of
0.08 within 2A
C24 \\sim C24A: within 2A with sigma of 0.04 and sigma for terminal atoms of
0.08 within 2A
3. Others
 Sof(H26C)=Sof(H26D)=Sof(H27C)=Sof(H27D)=Sof(C25A)=Sof(H25C)=Sof(H25D)=
 Sof(C24A)=Sof(H24C)=Sof(H24D)=1-FVAR(1)
 Sof(H26A)=Sof(H26B)=Sof(H27A)=Sof(H27B)=Sof(C24)=Sof(H24A)=Sof(H24B)=Sof(C25)=
 Sof(H25A)=Sof(H25B)=FVAR(1)
4.a Ternary CH refined with riding coordinates:
 C3(H3)
4.b Secondary CH2 refined with riding coordinates:
 C26(H26A,H26B), C26(H26C,H26D), C27(H27A,H27B), C27(H27C,H27D), C42(H42A,
 H42B), C43(H43A,H43B), C44(H44A,H44B), C45(H45A,H45B), C46(H46A,H46B),
 C47(H47A,H47B), C48(H48A,H48B), C49(H49A,H49B), C50(H50A,H50B), C51(H51A,H51B),
  C52(H52A,H52B), C53(H53A,H53B), C54(H54A,H54B), C55(H55A,H55B), C56(H56A,
 H56B), C57(H57A,H57B), C61(H61A,H61B), C62(H62A,H62B), C63(H63A,H63B),
 C65(H65A,H65B), C24(H24A,H24B), C25(H25A,H25B), C25A(H25C,H25D), C24A(H24C,
 H24D)
4.c Aromatic/amide H refined with riding coordinates:
 C8(H8), C9(H9), C10(H10), C11(H11), C12(H12), C28(H28), C31(H31), C32(H32),
 C33(H33)
4.d Idealised Me refined as rotating group:
 C1(H1A,H1B,H1C), C2(H2A,H2B,H2C), C13(H13A,H13B,H13C), C14(H14A,H14B,H14C),
 C15(H15A,H15B,H15C), C16(H16A,H16B,H16C), C17(H17A,H17B,H17C), C18(H18A,H18B,
 H18C), C19(H19A,H19B,H19C), C20(H20A,H20B,H20C), C21(H21A,H21B,H21C), C22(H22A,
 H22B,H22C), C23(H23A,H23B,H23C), C34(H34A,H34B,H34C), C35(H35A,H35B,H35C),
 C36(H36A,H36B,H36C), C37(H37A,H37B,H37C), C38(H38A,H38B,H38C), C39(H39A,H39B,
 H39C), C40(H40A,H40B,H40C), C41(H41A,H41B,H41C)
;
_smtbx_masks_void_probe_radius 1.2
_smtbx_masks_void_truncation_radius 1.2
_olex2_submission_special_instructions 'No special instructions were received'

loop_
_space_group_symop_operation_xyz
'x, y, z'
'-x, -y, -z'

loop_
_atom_site_label
_atom_site_type_symbol
_atom_site_fract_x
_atom_site_fract_y
_atom_site_fract_z
_atom_site_U_iso_or_equiv
_atom_site_adp_type
_atom_site_occupancy
_atom_site_site_symmetry_order
_atom_site_calc_flag
_atom_site_refinement_flags_posn
_atom_site_refinement_flags_adp
_atom_site_refinement_flags_occupancy
_atom_site_disorder_assembly
_atom_site_disorder_group
Si1 Si 0.07503(11) 0.38970(11) 0.13056(9) 0.0252(4) Uani 1 1 d . . . . .
Si2 Si -0.11112(10) 0.24811(10) 0.18868(9) 0.0220(3) Uani 1 1 d . . . . .
Si3 Si -0.19961(10) 0.08055(11) 0.10648(9) 0.0242(4) Uani 1 1 d . . . . .
Si4 Si -0.24890(11) 0.05686(12) -0.03324(10) 0.0337(4) Uani 1 1 d . . . . .
Si5 Si -0.34124(11) -0.00233(12) 0.14656(11) 0.0373(4) Uani 1 1 d . . . . .
Si6 Si -0.11362(11) 0.00359(12) 0.11984(10) 0.0313(4) Uani 1 1 d . . . . .
Si7 Si 0.15974(11) 0.60464(11) 0.24762(9) 0.0256(4) Uani 1 1 d . . . . .
Si8 Si 0.28799(10) 0.69811(11) 0.36623(9) 0.0222(3) Uani 1 1 d . . . . .
Si9 Si 0.42107(11) 0.82166(11) 0.34033(10) 0.0299(4) Uani 1 1 d . . . . .
Si10 Si 0.24619(12) 0.75946(12) 0.47538(10) 0.0337(4) Uani 1 1 d . . . . .
Mg1 Mg 0.66483(13) 0.56301(14) 0.19849(11) 0.0278(4) Uani 1 1 d . . . . .
Br1 Br 0.64104(5) 0.67181(5) 0.12539(4) 0.0422(2) Uani 1 1 d . . . . .
O1 O 0.6883(3) 0.4758(3) 0.2608(2) 0.0409(11) Uani 1 1 d . . . . .
O2 O 0.8167(3) 0.6469(3) 0.2156(2) 0.0383(10) Uani 1 1 d . . . . .
O3 O 0.5185(3) 0.4714(3) 0.1858(2) 0.0354(10) Uani 1 1 d . . . . .
O4 O 0.6530(3) 0.4679(3) 0.0902(2) 0.0354(10) Uani 1 1 d . . . . .
O5 O 0.6808(3) 0.6493(3) 0.3158(2) 0.0347(10) Uani 1 1 d . . . . .
O6 O 0.6432(6) 0.7779(6) 0.6784(5) 0.148(3) Uani 1 1 d . . . . .
C1 C 0.1242(4) 0.3282(4) 0.0685(3) 0.0376(15) Uani 1 1 d . . . . .
H1A H 0.156669 0.306915 0.103136 0.056 Uiso 1 1 calc R U . . .
H1B H 0.170492 0.373688 0.045478 0.056 Uiso 1 1 calc R U . . .
H1C H 0.071249 0.271758 0.024488 0.056 Uiso 1 1 calc R U . . .
C2 C 0.0053(4) 0.4134(4) 0.0532(3) 0.0404(16) Uani 1 1 d . . . . .
H2A H -0.046124 0.351667 0.013177 0.061 Uiso 1 1 calc R U . . .
H2B H 0.048730 0.454587 0.025837 0.061 Uiso 1 1 calc R U . . .
H2C H -0.023191 0.446252 0.080435 0.061 Uiso 1 1 calc R U . . .
C3 C 0.1774(4) 0.5021(4) 0.2126(3) 0.0225(12) Uani 1 1 d . . . . .
H3 H 0.239175 0.525677 0.197077 0.027 Uiso 1 1 calc R U . . .
C4 C 0.1796(4) 0.4605(4) 0.2833(3) 0.0233(12) Uani 1 1 d . . . . .
C5 C 0.0945(4) 0.3742(4) 0.2742(3) 0.0208(12) Uani 1 1 d . . . . .
C6 C 0.0168(3) 0.3277(4) 0.2004(3) 0.0197(11) Uani 1 1 d . . . . .
C7 C 0.0820(3) 0.3342(4) 0.3445(3) 0.0217(12) Uani 1 1 d . . . . .
C8 C 0.0504(4) 0.2061(5) 0.4038(4) 0.0443(17) Uani 1 1 d . . . . .
H8 H 0.039850 0.143645 0.399406 0.053 Uiso 1 1 calc R U . . .
C9 C 0.0638(4) 0.2423(4) 0.3374(4) 0.0328(14) Uani 1 1 d . . . . .
H9 H 0.060389 0.203543 0.287695 0.039 Uiso 1 1 calc R U . . .
C10 C 0.0524(4) 0.2602(5) 0.4745(4) 0.0466(17) Uani 1 1 d . . . . .
H10 H 0.041626 0.234759 0.518689 0.056 Uiso 1 1 calc R U . . .
C11 C 0.0854(4) 0.3885(4) 0.4179(3) 0.0296(13) Uani 1 1 d . . . . .
H11 H 0.098628 0.452144 0.423959 0.035 Uiso 1 1 calc R U . . .
C12 C 0.0699(4) 0.3517(5) 0.4817(4) 0.0408(16) Uani 1 1 d . . . . .
H12 H 0.071370 0.389459 0.530888 0.049 Uiso 1 1 calc R U . . .
C13 C -0.1803(4) 0.2965(4) 0.1405(4) 0.0345(14) Uani 1 1 d . . . . .
H13A H -0.158328 0.361257 0.175552 0.052 Uiso 1 1 calc R U . . .
H13B H -0.249330 0.252897 0.133416 0.052 Uiso 1 1 calc R U . . .
H13C H -0.169058 0.300508 0.087432 0.052 Uiso 1 1 calc R U . . .
C14 C -0.1425(4) 0.2463(4) 0.2881(3) 0.0323(14) Uani 1 1 d . . . . .
H14A H -0.118332 0.212714 0.314836 0.048 Uiso 1 1 calc R U . . .
H14B H -0.212716 0.212142 0.277966 0.048 Uiso 1 1 calc R U . . .
H14C H -0.112836 0.312959 0.323202 0.048 Uiso 1 1 calc R U . . .
C15 C -0.4295(5) -0.1289(5) 0.0791(4) 0.0570(19) Uani 1 1 d . . . . .
H15A H -0.481692 -0.161231 0.103571 0.086 Uiso 1 1 calc R U . . .
H15B H -0.396846 -0.164404 0.072081 0.086 Uiso 1 1 calc R U . . .
H15C H -0.456236 -0.127443 0.026065 0.086 Uiso 1 1 calc R U . . .
C16 C -0.4070(4) 0.0623(5) 0.1491(5) 0.057(2) Uani 1 1 d . . . . .
H16A H -0.426930 0.064576 0.094465 0.086 Uiso 1 1 calc R U . . .
H16B H -0.364480 0.128562 0.186285 0.086 Uiso 1 1 calc R U . . .
H16C H -0.464150 0.027735 0.167756 0.086 Uiso 1 1 calc R U . . .
C17 C -0.3133(5) -0.0131(5) 0.2509(4) 0.0542(19) Uani 1 1 d . . . . .
H17A H -0.367516 -0.025717 0.273782 0.081 Uiso 1 1 calc R U . . .
H17B H -0.254988 0.047538 0.286032 0.081 Uiso 1 1 calc R U . . .
H17C H -0.302859 -0.066687 0.247111 0.081 Uiso 1 1 calc R U . . .
C18 C -0.3386(5) -0.0731(5) -0.0953(4) 0.062(2) Uani 1 1 d . . . . .
H18A H -0.353851 -0.077678 -0.152745 0.093 Uiso 1 1 calc R U . . .
H18B H -0.397627 -0.097080 -0.077655 0.093 Uiso 1 1 calc R U . . .
H18C H -0.311158 -0.112423 -0.087777 0.093 Uiso 1 1 calc R U . . .
C19 C -0.3079(5) 0.1237(5) -0.0568(4) 0.059(2) Uani 1 1 d . . . . .
H19A H -0.259425 0.193397 -0.039289 0.088 Uiso 1 1 calc R U . . .
H19B H -0.357459 0.111346 -0.027961 0.088 Uiso 1 1 calc R U . . .
H19C H -0.337887 0.101321 -0.115334 0.088 Uiso 1 1 calc R U . . .
C20 C -0.1430(5) 0.0997(5) -0.0768(4) 0.059(2) Uani 1 1 d . . . . .
H20A H -0.164897 0.090641 -0.134605 0.088 Uiso 1 1 calc R U . . .
H20B H -0.113174 0.062271 -0.070233 0.088 Uiso 1 1 calc R U . . .
H20C H -0.095690 0.168673 -0.048231 0.088 Uiso 1 1 calc R U . . .
C21 C 0.0115(4) 0.0841(4) 0.1113(4) 0.0400(15) Uani 1 1 d . . . . .
H21A H 0.051948 0.059501 0.127771 0.060 Uiso 1 1 calc R U . . .
H21B H 0.039508 0.150306 0.146774 0.060 Uiso 1 1 calc R U . . .
H21C H 0.008178 0.084393 0.055014 0.060 Uiso 1 1 calc R U . . .
C22 C -0.1717(5) -0.1164(4) 0.0395(4) 0.0484(17) Uani 1 1 d . . . . .
H22A H -0.171190 -0.106452 -0.013855 0.073 Uiso 1 1 calc R U . . .
H22B H -0.238373 -0.158176 0.040446 0.073 Uiso 1 1 calc R U . . .
H22C H -0.135759 -0.147444 0.049855 0.073 Uiso 1 1 calc R U . . .
C23 C -0.1038(5) -0.0209(5) 0.2199(4) 0.0430(16) Uani 1 1 d . . . . .
H23A H -0.163441 -0.080160 0.216992 0.065 Uiso 1 1 calc R U . . .
H23B H -0.093537 0.033830 0.262635 0.065 Uiso 1 1 calc R U . . .
H23C H -0.049291 -0.029181 0.232325 0.065 Uiso 1 1 calc R U . . .
C26 C 0.6134(6) 0.3881(6) 0.2726(5) 0.070(2) Uani 1 1 d . . . . .
H26A H 0.584719 0.405648 0.313798 0.084 Uiso 0.61(3) 1 calc R U P A 1
H26B H 0.561743 0.346639 0.221063 0.084 Uiso 0.61(3) 1 calc R U P A 1
H26C H 0.582594 0.330601 0.223837 0.084 Uiso 0.39(3) 1 calc R U P A 2
H26D H 0.563957 0.396261 0.292391 0.084 Uiso 0.39(3) 1 calc R U P A 2
C27 C 0.7817(5) 0.4937(6) 0.2998(4) 0.064(2) Uani 1 1 d . . . . .
H27A H 0.826845 0.563000 0.331446 0.077 Uiso 0.61(3) 1 calc R U P A 1
H27B H 0.810243 0.474962 0.259095 0.077 Uiso 0.61(3) 1 calc R U P A 1
H27C H 0.820766 0.502631 0.260663 0.077 Uiso 0.39(3) 1 calc R U P A 2
H27D H 0.816280 0.554126 0.346223 0.077 Uiso 0.39(3) 1 calc R U P A 2
C28 C 0.4031(4) 0.6498(4) 0.4581(3) 0.0279(13) Uani 1 1 d . . . . .
H28 H 0.439842 0.717855 0.484412 0.033 Uiso 1 1 calc R U . . .
C29 C 0.3219(4) 0.6107(4) 0.3923(3) 0.0231(12) Uani 1 1 d . . . . .
C30 C 0.2664(3) 0.5100(4) 0.3524(3) 0.0200(12) Uani 1 1 d . . . . .
C31 C 0.2994(4) 0.4549(4) 0.3815(3) 0.0274(13) Uani 1 1 d . . . . .
H31 H 0.265048 0.387086 0.354811 0.033 Uiso 1 1 calc R U . . .
C32 C 0.3793(4) 0.4949(4) 0.4467(3) 0.0307(14) Uani 1 1 d . . . . .
H32 H 0.397838 0.454347 0.464256 0.037 Uiso 1 1 calc R U . . .
C33 C 0.4320(4) 0.5930(4) 0.4864(3) 0.0334(14) Uani 1 1 d . . . . .
H33 H 0.486513 0.621001 0.531752 0.040 Uiso 1 1 calc R U . . .
C34 C 0.3949(5) 0.9108(4) 0.3116(4) 0.0482(17) Uani 1 1 d . . . . .
H34A H 0.450500 0.959083 0.298038 0.072 Uiso 1 1 calc R U . . .
H34B H 0.382372 0.943332 0.357255 0.072 Uiso 1 1 calc R U . . .
H34C H 0.338121 0.876601 0.264451 0.072 Uiso 1 1 calc R U . . .
C35 C 0.5320(4) 0.8930(4) 0.4290(4) 0.0456(17) Uani 1 1 d . . . . .
H35A H 0.587102 0.936429 0.411881 0.068 Uiso 1 1 calc R U . . .
H35B H 0.544998 0.848352 0.449186 0.068 Uiso 1 1 calc R U . . .
H35C H 0.521838 0.931370 0.472321 0.068 Uiso 1 1 calc R U . . .
C36 C 0.4484(5) 0.7609(5) 0.2548(4) 0.0552(19) Uani 1 1 d . . . . .
H36A H 0.400775 0.741057 0.203665 0.083 Uiso 1 1 calc R U . . .
H36B H 0.445572 0.703575 0.264353 0.083 Uiso 1 1 calc R U . . .
H36C H 0.513044 0.806175 0.251540 0.083 Uiso 1 1 calc R U . . .
C37 C 0.3493(5) 0.8327(5) 0.5699(4) 0.0475(17) Uani 1 1 d . . . . .
H37A H 0.325921 0.848472 0.615603 0.071 Uiso 1 1 calc R U . . .
H37B H 0.398257 0.892843 0.562454 0.071 Uiso 1 1 calc R U . . .
H37C H 0.377676 0.795212 0.581273 0.071 Uiso 1 1 calc R U . . .
C38 C 0.2018(5) 0.8392(5) 0.4506(4) 0.062(2) Uani 1 1 d . . . . .
H38A H 0.179514 0.859284 0.495380 0.093 Uiso 1 1 calc R U . . .
H38B H 0.148289 0.802774 0.400724 0.093 Uiso 1 1 calc R U . . .
H38C H 0.254456 0.896667 0.442846 0.093 Uiso 1 1 calc R U . . .
C39 C 0.1474(4) 0.6539(5) 0.4966(3) 0.0459(17) Uani 1 1 d . . . . .
H39A H 0.170219 0.612647 0.509922 0.069 Uiso 1 1 calc R U . . .
H39B H 0.091555 0.616138 0.448537 0.069 Uiso 1 1 calc R U . . .
H39C H 0.128720 0.677601 0.542502 0.069 Uiso 1 1 calc R U . . .
C40 C 0.0395(4) 0.5611(4) 0.2688(3) 0.0339(14) Uani 1 1 d . . . . .
H40A H -0.011047 0.531893 0.217431 0.051 Uiso 1 1 calc R U . . .
H40B H 0.040285 0.616116 0.302716 0.051 Uiso 1 1 calc R U . . .
H40C H 0.026398 0.512700 0.297191 0.051 Uiso 1 1 calc R U . . .
C41 C 0.1681(4) 0.6733(4) 0.1723(4) 0.0412(16) Uani 1 1 d . . . . .
H41A H 0.228738 0.693979 0.157754 0.062 Uiso 1 1 calc R U . . .
H41B H 0.166042 0.730499 0.196461 0.062 Uiso 1 1 calc R U . . .
H41C H 0.113698 0.631262 0.123405 0.062 Uiso 1 1 calc R U . . .
C42 C 0.6351(6) 0.4027(5) -0.0477(4) 0.0563(19) Uani 1 1 d . . . . .
H42A H 0.666217 0.431033 -0.087949 0.068 Uiso 1 1 calc R U . . .
H42B H 0.571049 0.343473 -0.077012 0.068 Uiso 1 1 calc R U . . .
C43 C 0.6248(5) 0.4722(5) 0.0081(3) 0.0489(18) Uani 1 1 d . . . . .
H43A H 0.557218 0.455408 -0.005754 0.059 Uiso 1 1 calc R U . . .
H43B H 0.666984 0.538346 0.004987 0.059 Uiso 1 1 calc R U . . .
C44 C 0.6957(5) 0.3787(5) 0.0018(4) 0.0508(18) Uani 1 1 d . . . . .
H44A H 0.764959 0.423017 0.007176 0.061 Uiso 1 1 calc R U . . .
H44B H 0.677378 0.310973 -0.022330 0.061 Uiso 1 1 calc R U . . .
C45 C 0.6745(5) 0.3926(5) 0.0828(4) 0.0545(19) Uani 1 1 d . . . . .
H45A H 0.618666 0.331668 0.084328 0.065 Uiso 1 1 calc R U . . .
H45B H 0.731005 0.412788 0.127355 0.065 Uiso 1 1 calc R U . . .
C46 C 0.3601(5) 0.3407(5) 0.1417(5) 0.068(2) Uani 1 1 d . . . . .
H46A H 0.360136 0.299623 0.175619 0.082 Uiso 1 1 calc R U . . .
H46B H 0.303259 0.300839 0.093533 0.082 Uiso 1 1 calc R U . . .
C47 C 0.4511(4) 0.3858(5) 0.1173(4) 0.0519(19) Uani 1 1 d . . . . .
H47A H 0.474268 0.341018 0.107507 0.062 Uiso 1 1 calc R U . . .
H47B H 0.441684 0.403575 0.067529 0.062 Uiso 1 1 calc R U . . .
C48 C 0.3606(5) 0.4261(5) 0.1890(5) 0.068(2) Uani 1 1 d . . . . .
H48A H 0.331043 0.448904 0.152564 0.081 Uiso 1 1 calc R U . . .
H48B H 0.324578 0.409371 0.229810 0.081 Uiso 1 1 calc R U . . .
C49 C 0.4622(4) 0.5002(5) 0.2284(4) 0.056(2) Uani 1 1 d . . . . .
H49A H 0.478718 0.504762 0.286319 0.068 Uiso 1 1 calc R U . . .
H49B H 0.476052 0.564272 0.224948 0.068 Uiso 1 1 calc R U . . .
C50 C 0.9747(5) 0.7815(6) 0.2625(6) 0.078(3) Uani 1 1 d . . . . .
H50A H 1.011436 0.853338 0.280760 0.093 Uiso 1 1 calc R U . . .
H50B H 1.011851 0.759340 0.291362 0.093 Uiso 1 1 calc R U . . .
C51 C 0.9525(6) 0.7425(7) 0.1736(5) 0.082(3) Uani 1 1 d . . . . .
H51A H 1.003500 0.732919 0.159160 0.098 Uiso 1 1 calc R U . . .
H51B H 0.946928 0.787144 0.146479 0.098 Uiso 1 1 calc R U . . .
C52 C 0.8772(5) 0.7404(5) 0.2755(4) 0.060(2) Uani 1 1 d . . . . .
H52A H 0.879441 0.734296 0.330790 0.072 Uiso 1 1 calc R U . . .
H52B H 0.852428 0.782758 0.268844 0.072 Uiso 1 1 calc R U . . .
C53 C 0.8593(5) 0.6486(6) 0.1494(4) 0.069(2) Uani 1 1 d . . . . .
H53A H 0.816202 0.641912 0.099988 0.082 Uiso 1 1 calc R U . . .
H53B H 0.869824 0.594271 0.137537 0.082 Uiso 1 1 calc R U . . .
C54 C 0.6772(5) 0.7361(5) 0.3292(4) 0.0483(17) Uani 1 1 d . . . . .
H54A H 0.626072 0.727621 0.285441 0.058 Uiso 1 1 calc R U . . .
H54B H 0.739748 0.792685 0.331242 0.058 Uiso 1 1 calc R U . . .
C55 C 0.6552(6) 0.7498(6) 0.4091(5) 0.072(2) Uani 1 1 d . . . . .
H55A H 0.681921 0.819189 0.436688 0.087 Uiso 1 1 calc R U . . .
H55B H 0.584727 0.712795 0.401985 0.087 Uiso 1 1 calc R U . . .
C56 C 0.7026(6) 0.7119(5) 0.4556(4) 0.058(2) Uani 1 1 d . . . . .
H56A H 0.672277 0.691771 0.498928 0.069 Uiso 1 1 calc R U . . .
H56B H 0.772230 0.760879 0.480201 0.069 Uiso 1 1 calc R U . . .
C57 C 0.6862(5) 0.6258(5) 0.3914(3) 0.0463(17) Uani 1 1 d . . . . .
H57A H 0.740117 0.615790 0.404063 0.056 Uiso 1 1 calc R U . . .
H57B H 0.625364 0.566051 0.387756 0.056 Uiso 1 1 calc R U . . .
C61 C 0.7963(7) 0.9062(8) 0.6923(7) 0.103(3) Uani 1 1 d . . . . .
H61A H 0.827871 0.895312 0.650794 0.124 Uiso 1 1 calc R U . . .
H61B H 0.846669 0.958635 0.741211 0.124 Uiso 1 1 calc R U . . .
C62 C 0.7406(8) 0.8197(9) 0.7117(7) 0.112(4) Uani 1 1 d . . . . .
H62A H 0.759099 0.773088 0.691091 0.134 Uiso 1 1 calc R U . . .
H62B H 0.754566 0.834649 0.771375 0.134 Uiso 1 1 calc R U . . .
C63 C 0.7274(9) 0.9318(8) 0.6605(7) 0.119(4) Uani 1 1 d . . . . .
H63A H 0.737869 0.990177 0.699607 0.143 Uiso 1 1 calc R U . . .
H63B H 0.734857 0.944703 0.608287 0.143 Uiso 1 1 calc R U . . .
C65 C 0.6327(9) 0.8486(10) 0.6494(7) 0.123(4) Uani 1 1 d . . . . .
H65A H 0.596287 0.868776 0.679942 0.148 Uiso 1 1 calc R U . . .
H65B H 0.596511 0.819905 0.591239 0.148 Uiso 1 1 calc R U . . .
C24 C 0.759(4) 0.429(3) 0.356(2) 0.099(12) Uani 0.61(3) 1 d . U P A 1
H24A H 0.753648 0.460775 0.407646 0.119 Uiso 0.61(3) 1 calc R U P A 1
H24B H 0.807526 0.412077 0.367205 0.119 Uiso 0.61(3) 1 calc R U P A 1
C25 C 0.6543(16) 0.3351(16) 0.2993(14) 0.080(6) Uani 0.61(3) 1 d . U P A 1
H25A H 0.660624 0.294855 0.253504 0.096 Uiso 0.61(3) 1 calc R U P A 1
H25B H 0.617335 0.294419 0.331059 0.096 Uiso 0.61(3) 1 calc R U P A 1
C25A C 0.693(2) 0.388(3) 0.347(3) 0.076(10) Uani 0.39(3) 1 d . U P A 2
H25C H 0.703830 0.431867 0.399755 0.091 Uiso 0.39(3) 1 calc R U P A 2
H25D H 0.665991 0.321697 0.351162 0.091 Uiso 0.39(3) 1 calc R U P A 2
C24A C 0.771(6) 0.416(5) 0.327(3) 0.085(12) Uani 0.39(3) 1 d . U P A 2
H24C H 0.765754 0.364691 0.283679 0.102 Uiso 0.39(3) 1 calc R U P A 2
H24D H 0.825277 0.438419 0.374515 0.102 Uiso 0.39(3) 1 calc R U P A 2

loop_
_atom_site_aniso_label
_atom_site_aniso_U_11
_atom_site_aniso_U_22
_atom_site_aniso_U_33
_atom_site_aniso_U_23
_atom_site_aniso_U_13
_atom_site_aniso_U_12
Si1 0.0274(8) 0.0294(9) 0.0171(8) 0.0089(7) 0.0063(7) 0.0133(7)
Si2 0.0209(8) 0.0257(8) 0.0195(8) 0.0049(7) 0.0051(6) 0.0135(7)
Si3 0.0231(8) 0.0243(8) 0.0246(9) 0.0082(7) 0.0091(7) 0.0114(7)
Si4 0.0325(9) 0.0355(10) 0.0248(9) 0.0056(8) 0.0048(8) 0.0144(8)
Si5 0.0267(9) 0.0355(10) 0.0434(11) 0.0132(8) 0.0162(8) 0.0103(8)
Si6 0.0327(9) 0.0305(9) 0.0350(10) 0.0093(8) 0.0123(8) 0.0195(8)
Si7 0.0275(8) 0.0261(9) 0.0224(8) 0.0090(7) 0.0018(7) 0.0144(7)
Si8 0.0249(8) 0.0247(8) 0.0188(8) 0.0083(7) 0.0065(7) 0.0139(7)
Si9 0.0312(9) 0.0254(9) 0.0293(9) 0.0083(7) 0.0107(7) 0.0119(8)
Si10 0.0401(10) 0.0397(10) 0.0265(9) 0.0090(8) 0.0109(8) 0.0252(9)
Mg1 0.0271(10) 0.0390(11) 0.0245(11) 0.0122(9) 0.0094(8) 0.0214(9)
Br1 0.0520(4) 0.0450(4) 0.0353(4) 0.0183(3) 0.0061(3) 0.0295(3)
O1 0.061(3) 0.060(3) 0.032(2) 0.024(2) 0.019(2) 0.049(3)
O2 0.028(2) 0.048(3) 0.030(2) 0.007(2) 0.0073(19) 0.015(2)
O3 0.032(2) 0.036(2) 0.040(3) 0.006(2) 0.015(2) 0.020(2)
O4 0.050(3) 0.052(3) 0.019(2) 0.0101(19) 0.0087(19) 0.039(2)
O5 0.043(2) 0.047(3) 0.027(2) 0.011(2) 0.0112(19) 0.032(2)
O6 0.106(6) 0.101(6) 0.166(8) 0.046(6) -0.020(6) 0.018(5)
C1 0.031(3) 0.038(4) 0.027(3) 0.002(3) 0.007(3) 0.009(3)
C2 0.043(4) 0.044(4) 0.028(3) 0.021(3) 0.002(3) 0.018(3)
C3 0.025(3) 0.027(3) 0.016(3) 0.007(2) 0.007(2) 0.013(3)
C4 0.027(3) 0.033(3) 0.018(3) 0.008(2) 0.006(2) 0.022(3)
C5 0.024(3) 0.026(3) 0.024(3) 0.012(2) 0.013(2) 0.018(3)
C6 0.020(3) 0.023(3) 0.016(3) 0.006(2) 0.002(2) 0.012(2)
C7 0.012(3) 0.026(3) 0.027(3) 0.009(3) 0.006(2) 0.010(2)
C8 0.047(4) 0.041(4) 0.047(4) 0.024(3) 0.004(3) 0.024(3)
C9 0.031(3) 0.038(4) 0.033(4) 0.013(3) 0.007(3) 0.020(3)
C10 0.047(4) 0.063(5) 0.030(4) 0.028(4) 0.015(3) 0.023(4)
C11 0.025(3) 0.040(4) 0.022(3) 0.007(3) 0.004(3) 0.018(3)
C12 0.039(4) 0.057(5) 0.022(3) 0.008(3) 0.005(3) 0.025(3)
C13 0.028(3) 0.029(3) 0.042(4) 0.007(3) 0.003(3) 0.015(3)
C14 0.022(3) 0.044(4) 0.026(3) 0.003(3) 0.009(3) 0.016(3)
C15 0.043(4) 0.051(5) 0.062(5) 0.019(4) 0.019(4) 0.013(4)
C16 0.032(4) 0.066(5) 0.076(5) 0.017(4) 0.022(4) 0.028(4)
C17 0.051(4) 0.060(5) 0.048(4) 0.032(4) 0.030(4) 0.018(4)
C18 0.068(5) 0.054(5) 0.032(4) 0.004(4) 0.009(4) 0.015(4)
C19 0.065(5) 0.069(5) 0.037(4) 0.009(4) -0.002(4) 0.038(4)
C20 0.048(4) 0.075(5) 0.032(4) 0.017(4) 0.012(3) 0.017(4)
C21 0.040(4) 0.042(4) 0.047(4) 0.015(3) 0.019(3) 0.027(3)
C22 0.054(4) 0.036(4) 0.058(5) 0.008(3) 0.022(4) 0.026(3)
C23 0.050(4) 0.047(4) 0.043(4) 0.021(3) 0.014(3) 0.031(3)
C26 0.107(7) 0.070(5) 0.078(6) 0.055(5) 0.047(5) 0.062(5)
C27 0.081(6) 0.101(6) 0.040(4) 0.018(4) 0.003(4) 0.075(5)
C28 0.016(3) 0.029(3) 0.032(3) 0.012(3) 0.006(3) 0.006(3)
C29 0.019(3) 0.031(3) 0.025(3) 0.013(3) 0.010(2) 0.015(3)
C30 0.022(3) 0.030(3) 0.017(3) 0.015(2) 0.010(2) 0.017(3)
C31 0.021(3) 0.027(3) 0.029(3) 0.007(3) 0.005(3) 0.010(3)
C32 0.022(3) 0.039(4) 0.039(4) 0.020(3) 0.007(3) 0.019(3)
C33 0.016(3) 0.044(4) 0.029(3) 0.014(3) 0.000(3) 0.009(3)
C34 0.049(4) 0.035(4) 0.050(4) 0.023(3) 0.006(3) 0.014(3)
C35 0.035(4) 0.042(4) 0.055(4) 0.023(3) 0.008(3) 0.015(3)
C36 0.042(4) 0.053(4) 0.056(5) 0.009(4) 0.030(4) 0.014(4)
C37 0.058(4) 0.044(4) 0.030(4) 0.003(3) 0.006(3) 0.024(4)
C38 0.078(5) 0.071(5) 0.056(5) 0.012(4) 0.016(4) 0.057(5)
C39 0.051(4) 0.063(5) 0.021(3) 0.010(3) 0.020(3) 0.027(4)
C40 0.029(3) 0.040(4) 0.035(4) 0.008(3) 0.006(3) 0.023(3)
C41 0.045(4) 0.033(4) 0.033(4) 0.012(3) -0.007(3) 0.016(3)
C42 0.093(6) 0.050(4) 0.041(4) 0.017(4) 0.024(4) 0.047(4)
C43 0.056(4) 0.077(5) 0.025(4) 0.015(4) 0.011(3) 0.044(4)
C44 0.062(5) 0.062(5) 0.041(4) 0.007(4) 0.017(4) 0.045(4)
C45 0.077(5) 0.064(5) 0.050(5) 0.017(4) 0.026(4) 0.056(4)
C46 0.051(5) 0.046(5) 0.087(6) -0.003(4) 0.026(4) 0.017(4)
C47 0.036(4) 0.047(4) 0.053(5) -0.008(4) 0.008(3) 0.018(3)
C48 0.032(4) 0.071(5) 0.071(6) -0.006(4) 0.021(4) 0.016(4)
C49 0.039(4) 0.064(5) 0.064(5) 0.002(4) 0.021(4) 0.031(4)
C50 0.039(5) 0.065(6) 0.110(8) 0.025(5) 0.010(5) 0.018(4)
C51 0.049(5) 0.106(7) 0.074(7) 0.031(6) 0.023(5) 0.027(5)
C52 0.045(4) 0.065(5) 0.052(5) 0.010(4) 0.017(4) 0.019(4)
C53 0.042(4) 0.101(7) 0.042(5) 0.012(4) 0.019(4) 0.026(5)
C54 0.070(5) 0.056(4) 0.036(4) 0.014(3) 0.016(4) 0.045(4)
C55 0.090(6) 0.075(6) 0.067(6) 0.015(5) 0.027(5) 0.056(5)
C56 0.081(5) 0.067(5) 0.038(4) 0.022(4) 0.022(4) 0.045(5)
C57 0.061(4) 0.054(4) 0.027(4) 0.011(3) 0.009(3) 0.035(4)
C61 0.088(7) 0.081(7) 0.133(10) 0.024(7) 0.029(7) 0.044(6)
C62 0.090(8) 0.109(9) 0.134(10) 0.027(8) 0.008(8) 0.061(7)
C63 0.132(10) 0.101(9) 0.130(10) 0.037(8) 0.006(8) 0.074(9)
C65 0.110(10) 0.128(10) 0.100(9) 0.012(8) -0.034(7) 0.065(9)
C24 0.16(2) 0.076(15) 0.055(19) -0.006(15) -0.04(2) 0.084(15)
C25 0.099(15) 0.054(13) 0.078(14) 0.020(10) -0.013(12) 0.044(12)
C25A 0.08(2) 0.06(2) 0.11(3) 0.061(18) 0.01(2) 0.034(18)
C24A 0.14(2) 0.09(2) 0.06(3) 0.02(2) 0.02(2) 0.097(17)

loop_
_atom_type_symbol
_atom_type_description
_atom_type_scat_dispersion_real
_atom_type_scat_dispersion_imag
_atom_type_scat_source
C C 0.0033 0.0016 'International Tables Vol C Tables 4.2.6.8 and 6.1.1.4'
H H 0.0000 0.0000 'International Tables Vol C Tables 4.2.6.8 and 6.1.1.4'
O O 0.0106 0.0060 'International Tables Vol C Tables 4.2.6.8 and 6.1.1.4'
Mg Mg 0.0486 0.0363 'International Tables Vol C Tables 4.2.6.8 and 6.1.1.4'
Si Si 0.0817 0.0704 'International Tables Vol C Tables 4.2.6.8 and 6.1.1.4'
Br Br -0.2901 2.4595 'International Tables Vol C Tables 4.2.6.8 and 6.1.1.4'

loop_
_geom_angle_atom_site_label_1
_geom_angle_atom_site_label_2
_geom_angle_atom_site_label_3
_geom_angle
_geom_angle_site_symmetry_1
_geom_angle_site_symmetry_3
_geom_angle_publ_flag
C1 Si1 C2 103.5(3) . . ?
C1 Si1 C3 109.8(2) . . ?
C2 Si1 C3 114.7(3) . . ?
C6 Si1 C1 113.9(3) . . ?
C6 Si1 C2 119.6(3) . . ?
C6 Si1 C3 95.4(2) . . ?
C6 Si2 Si3 121.42(17) . . ?
C6 Si2 C13 109.6(2) . . ?
C6 Si2 C14 113.6(2) . . ?
C13 Si2 Si3 102.43(18) . . ?
C14 Si2 Si3 105.13(19) . . ?
C14 Si2 C13 102.5(3) . . ?
Si4 Si3 Si2 113.77(8) . . ?
Si4 Si3 Si5 106.70(8) . . ?
Si5 Si3 Si2 107.80(8) . . ?
Si6 Si3 Si2 113.63(8) . . ?
Si6 Si3 Si4 106.27(8) . . ?
Si6 Si3 Si5 108.34(8) . . ?
C18 Si4 Si3 114.1(2) . . ?
C18 Si4 C20 106.5(3) . . ?
C19 Si4 Si3 113.3(2) . . ?
C19 Si4 C18 104.9(3) . . ?
C19 Si4 C20 106.6(3) . . ?
C20 Si4 Si3 110.8(2) . . ?
C15 Si5 Si3 114.4(2) . . ?
C15 Si5 C16 106.3(3) . . ?
C15 Si5 C17 105.5(3) . . ?
C16 Si5 Si3 111.2(2) . . ?
C16 Si5 C17 107.6(3) . . ?
C17 Si5 Si3 111.4(2) . . ?
C21 Si6 Si3 108.8(2) . . ?
C22 Si6 Si3 112.7(2) . . ?
C22 Si6 C21 108.0(3) . . ?
C22 Si6 C23 106.4(3) . . ?
C23 Si6 Si3 112.0(2) . . ?
C23 Si6 C21 108.8(3) . . ?
C3 Si7 Si8 100.02(17) . . ?
C3 Si7 C40 111.6(2) . . ?
C3 Si7 C41 113.2(3) . . ?
C40 Si7 Si8 112.21(19) . . ?
C40 Si7 C41 107.6(3) . . ?
C41 Si7 Si8 112.27(19) . . ?
Si7 Si8 Si9 110.31(8) . . ?
Si10 Si8 Si7 113.36(8) . . ?
Si10 Si8 Si9 111.64(8) . . ?
C29 Si8 Si7 104.59(18) . . ?
C29 Si8 Si9 107.87(16) . . ?
C29 Si8 Si10 108.68(17) . . ?
C34 Si9 Si8 111.6(2) . . ?
C34 Si9 C35 106.8(3) . . ?
C34 Si9 C36 110.2(3) . . ?
C35 Si9 Si8 113.6(2) . . ?
C36 Si9 Si8 106.5(2) . . ?
C36 Si9 C35 108.1(3) . . ?
C37 Si10 Si8 112.7(2) . . ?
C37 Si10 C38 107.8(3) . . ?
C37 Si10 C39 108.2(3) . . ?
C38 Si10 Si8 111.2(2) . . ?
C39 Si10 Si8 107.8(2) . . ?
C39 Si10 C38 109.1(3) . . ?
O1 Mg1 Br1 178.51(15) . . ?
O1 Mg1 O2 87.60(17) . . ?
O1 Mg1 O4 86.87(16) . . ?
O1 Mg1 O5 86.25(16) . . ?
O2 Mg1 Br1 91.07(13) . . ?
O2 Mg1 O5 90.72(16) . . ?
O3 Mg1 Br1 94.43(12) . . ?
O3 Mg1 O1 86.91(17) . . ?
O3 Mg1 O2 174.43(18) . . ?
O3 Mg1 O4 90.18(16) . . ?
O3 Mg1 O5 89.88(16) . . ?
O4 Mg1 Br1 93.76(12) . . ?
O4 Mg1 O2 88.56(16) . . ?
O4 Mg1 O5 173.11(17) . . ?
O5 Mg1 Br1 93.11(12) . . ?
C26 O1 Mg1 125.7(4) . . ?
C27 O1 Mg1 126.0(4) . . ?
C27 O1 C26 108.3(5) . . ?
C52 O2 Mg1 121.7(4) . . ?
C52 O2 C53 107.1(5) . . ?
C53 O2 Mg1 122.6(4) . . ?
C47 O3 Mg1 125.3(3) . . ?
C47 O3 C49 107.6(4) . . ?
C49 O3 Mg1 124.1(3) . . ?
C43 O4 Mg1 124.1(3) . . ?
C45 O4 Mg1 127.9(3) . . ?
C45 O4 C43 108.0(4) . . ?
C54 O5 Mg1 124.1(3) . . ?
C54 O5 C57 108.9(4) . . ?
C57 O5 Mg1 126.7(3) . . ?
C62 O6 C65 106.5(8) . . ?
Si1 C1 H1A 109.5 . . ?
Si1 C1 H1B 109.5 . . ?
Si1 C1 H1C 109.5 . . ?
H1A C1 H1B 109.5 . . ?
H1A C1 H1C 109.5 . . ?
H1B C1 H1C 109.5 . . ?
Si1 C2 H2A 109.5 . . ?
Si1 C2 H2B 109.5 . . ?
Si1 C2 H2C 109.5 . . ?
H2A C2 H2B 109.5 . . ?
H2A C2 H2C 109.5 . . ?
H2B C2 H2C 109.5 . . ?
Si1 C3 H3 110.5 . . ?
Si7 C3 Si1 117.3(3) . . ?
Si7 C3 H3 110.5 . . ?
C4 C3 Si1 100.4(3) . . ?
C4 C3 Si7 107.2(3) . . ?
C4 C3 H3 110.5 . . ?
C5 C4 C3 114.0(4) . . ?
C5 C4 C30 125.0(5) . . ?
C30 C4 C3 121.0(4) . . ?
C4 C5 C6 120.2(4) . . ?
C4 C5 C7 119.0(5) . . ?
C6 C5 C7 120.6(4) . . ?
Si2 C6 Si1 128.7(3) . . ?
C5 C6 Si1 102.9(3) . . ?
C5 C6 Si2 127.1(4) . . ?
C9 C7 C5 121.2(5) . . ?
C9 C7 C11 118.5(5) . . ?
C11 C7 C5 120.3(5) . . ?
C9 C8 H8 119.8 . . ?
C10 C8 H8 119.8 . . ?
C10 C8 C9 120.4(6) . . ?
C7 C9 C8 119.8(6) . . ?
C7 C9 H9 120.1 . . ?
C8 C9 H9 120.1 . . ?
C8 C10 H10 120.1 . . ?
C8 C10 C12 119.9(6) . . ?
C12 C10 H10 120.1 . . ?
C7 C11 H11 119.4 . . ?
C12 C11 C7 121.3(6) . . ?
C12 C11 H11 119.4 . . ?
C10 C12 H12 119.9 . . ?
C11 C12 C10 120.1(6) . . ?
C11 C12 H12 119.9 . . ?
Si2 C13 H13A 109.5 . . ?
Si2 C13 H13B 109.5 . . ?
Si2 C13 H13C 109.5 . . ?
H13A C13 H13B 109.5 . . ?
H13A C13 H13C 109.5 . . ?
H13B C13 H13C 109.5 . . ?
Si2 C14 H14A 109.5 . . ?
Si2 C14 H14B 109.5 . . ?
Si2 C14 H14C 109.5 . . ?
H14A C14 H14B 109.5 . . ?
H14A C14 H14C 109.5 . . ?
H14B C14 H14C 109.5 . . ?
Si5 C15 H15A 109.5 . . ?
Si5 C15 H15B 109.5 . . ?
Si5 C15 H15C 109.5 . . ?
H15A C15 H15B 109.5 . . ?
H15A C15 H15C 109.5 . . ?
H15B C15 H15C 109.5 . . ?
Si5 C16 H16A 109.5 . . ?
Si5 C16 H16B 109.5 . . ?
Si5 C16 H16C 109.5 . . ?
H16A C16 H16B 109.5 . . ?
H16A C16 H16C 109.5 . . ?
H16B C16 H16C 109.5 . . ?
Si5 C17 H17A 109.5 . . ?
Si5 C17 H17B 109.5 . . ?
Si5 C17 H17C 109.5 . . ?
H17A C17 H17B 109.5 . . ?
H17A C17 H17C 109.5 . . ?
H17B C17 H17C 109.5 . . ?
Si4 C18 H18A 109.5 . . ?
Si4 C18 H18B 109.5 . . ?
Si4 C18 H18C 109.5 . . ?
H18A C18 H18B 109.5 . . ?
H18A C18 H18C 109.5 . . ?
H18B C18 H18C 109.5 . . ?
Si4 C19 H19A 109.5 . . ?
Si4 C19 H19B 109.5 . . ?
Si4 C19 H19C 109.5 . . ?
H19A C19 H19B 109.5 . . ?
H19A C19 H19C 109.5 . . ?
H19B C19 H19C 109.5 . . ?
Si4 C20 H20A 109.5 . . ?
Si4 C20 H20B 109.5 . . ?
Si4 C20 H20C 109.5 . . ?
H20A C20 H20B 109.5 . . ?
H20A C20 H20C 109.5 . . ?
H20B C20 H20C 109.5 . . ?
Si6 C21 H21A 109.5 . . ?
Si6 C21 H21B 109.5 . . ?
Si6 C21 H21C 109.5 . . ?
H21A C21 H21B 109.5 . . ?
H21A C21 H21C 109.5 . . ?
H21B C21 H21C 109.5 . . ?
Si6 C22 H22A 109.5 . . ?
Si6 C22 H22B 109.5 . . ?
Si6 C22 H22C 109.5 . . ?
H22A C22 H22B 109.5 . . ?
H22A C22 H22C 109.5 . . ?
H22B C22 H22C 109.5 . . ?
Si6 C23 H23A 109.5 . . ?
Si6 C23 H23B 109.5 . . ?
Si6 C23 H23C 109.5 . . ?
H23A C23 H23B 109.5 . . ?
H23A C23 H23C 109.5 . . ?
H23B C23 H23C 109.5 . . ?
O1 C26 H26A 109.7 . . ?
O1 C26 H26B 109.7 . . ?
O1 C26 H26C 113.0 . . ?
O1 C26 H26D 113.0 . . ?
O1 C26 C25A 93.4(11) . . ?
H26A C26 H26B 108.2 . . ?
H26C C26 H26D 110.4 . . ?
C25 C26 O1 109.9(10) . . ?
C25 C26 H26A 109.7 . . ?
C25 C26 H26B 109.7 . . ?
C25A C26 H26C 113.0 . . ?
C25A C26 H26D 113.0 . . ?
O1 C27 H27A 111.0 . . ?
O1 C27 H27B 111.0 . . ?
O1 C27 H27C 109.5 . . ?
O1 C27 H27D 109.5 . . ?
O1 C27 C24 104.0(18) . . ?
H27A C27 H27B 109.0 . . ?
H27C C27 H27D 108.0 . . ?
C24 C27 H27A 111.0 . . ?
C24 C27 H27B 111.0 . . ?
C24A C27 O1 111(3) . . ?
C24A C27 H27C 109.5 . . ?
C24A C27 H27D 109.5 . . ?
C29 C28 H28 118.7 . . ?
C33 C28 H28 118.7 . . ?
C33 C28 C29 122.6(5) . . ?
C28 C29 Si8 117.0(4) . . ?
C28 C29 C30 119.7(5) . . ?
C30 C29 Si8 123.2(4) . . ?
C29 C30 C4 124.7(4) . . ?
C29 C30 C31 116.1(5) . . ?
C31 C30 C4 119.2(5) . . ?
C30 C31 H31 118.4 . . ?
C32 C31 C30 123.3(5) . . ?
C32 C31 H31 118.4 . . ?
C31 C32 H32 119.8 . . ?
C33 C32 C31 120.4(5) . . ?
C33 C32 H32 119.8 . . ?
C28 C33 H33 121.0 . . ?
C32 C33 C28 118.0(5) . . ?
C32 C33 H33 121.0 . . ?
Si9 C34 H34A 109.5 . . ?
Si9 C34 H34B 109.5 . . ?
Si9 C34 H34C 109.5 . . ?
H34A C34 H34B 109.5 . . ?
H34A C34 H34C 109.5 . . ?
H34B C34 H34C 109.5 . . ?
Si9 C35 H35A 109.5 . . ?
Si9 C35 H35B 109.5 . . ?
Si9 C35 H35C 109.5 . . ?
H35A C35 H35B 109.5 . . ?
H35A C35 H35C 109.5 . . ?
H35B C35 H35C 109.5 . . ?
Si9 C36 H36A 109.5 . . ?
Si9 C36 H36B 109.5 . . ?
Si9 C36 H36C 109.5 . . ?
H36A C36 H36B 109.5 . . ?
H36A C36 H36C 109.5 . . ?
H36B C36 H36C 109.5 . . ?
Si10 C37 H37A 109.5 . . ?
Si10 C37 H37B 109.5 . . ?
Si10 C37 H37C 109.5 . . ?
H37A C37 H37B 109.5 . . ?
H37A C37 H37C 109.5 . . ?
H37B C37 H37C 109.5 . . ?
Si10 C38 H38A 109.5 . . ?
Si10 C38 H38B 109.5 . . ?
Si10 C38 H38C 109.5 . . ?
H38A C38 H38B 109.5 . . ?
H38A C38 H38C 109.5 . . ?
H38B C38 H38C 109.5 . . ?
Si10 C39 H39A 109.5 . . ?
Si10 C39 H39B 109.5 . . ?
Si10 C39 H39C 109.5 . . ?
H39A C39 H39B 109.5 . . ?
H39A C39 H39C 109.5 . . ?
H39B C39 H39C 109.5 . . ?
Si7 C40 H40A 109.5 . . ?
Si7 C40 H40B 109.5 . . ?
Si7 C40 H40C 109.5 . . ?
H40A C40 H40B 109.5 . . ?
H40A C40 H40C 109.5 . . ?
H40B C40 H40C 109.5 . . ?
Si7 C41 H41A 109.5 . . ?
Si7 C41 H41B 109.5 . . ?
Si7 C41 H41C 109.5 . . ?
H41A C41 H41B 109.5 . . ?
H41A C41 H41C 109.5 . . ?
H41B C41 H41C 109.5 . . ?
H42A C42 H42B 108.6 . . ?
C43 C42 H42A 110.3 . . ?
C43 C42 H42B 110.3 . . ?
C43 C42 C44 107.0(6) . . ?
C44 C42 H42A 110.3 . . ?
C44 C42 H42B 110.3 . . ?
O4 C43 H43A 110.3 . . ?
O4 C43 H43B 110.3 . . ?
C42 C43 O4 106.9(5) . . ?
C42 C43 H43A 110.3 . . ?
C42 C43 H43B 110.3 . . ?
H43A C43 H43B 108.6 . . ?
C42 C44 H44A 111.1 . . ?
C42 C44 H44B 111.1 . . ?
C42 C44 C45 103.2(5) . . ?
H44A C44 H44B 109.1 . . ?
C45 C44 H44A 111.1 . . ?
C45 C44 H44B 111.1 . . ?
O4 C45 C44 105.3(5) . . ?
O4 C45 H45A 110.7 . . ?
O4 C45 H45B 110.7 . . ?
C44 C45 H45A 110.7 . . ?
C44 C45 H45B 110.7 . . ?
H45A C45 H45B 108.8 . . ?
H46A C46 H46B 109.1 . . ?
C47 C46 H46A 111.1 . . ?
C47 C46 H46B 111.1 . . ?
C47 C46 C48 103.2(6) . . ?
C48 C46 H46A 111.1 . . ?
C48 C46 H46B 111.1 . . ?
O3 C47 C46 104.3(5) . . ?
O3 C47 H47A 110.9 . . ?
O3 C47 H47B 110.9 . . ?
C46 C47 H47A 110.9 . . ?
C46 C47 H47B 110.9 . . ?
H47A C47 H47B 108.9 . . ?
C46 C48 H48A 110.7 . . ?
C46 C48 H48B 110.7 . . ?
H48A C48 H48B 108.8 . . ?
C49 C48 C46 105.1(6) . . ?
C49 C48 H48A 110.7 . . ?
C49 C48 H48B 110.7 . . ?
O3 C49 H49A 110.3 . . ?
O3 C49 H49B 110.3 . . ?
C48 C49 O3 107.1(5) . . ?
C48 C49 H49A 110.3 . . ?
C48 C49 H49B 110.3 . . ?
H49A C49 H49B 108.5 . . ?
H50A C50 H50B 109.2 . . ?
C51 C50 H50A 111.3 . . ?
C51 C50 H50B 111.3 . . ?
C51 C50 C52 102.5(6) . . ?
C52 C50 H50A 111.3 . . ?
C52 C50 H50B 111.3 . . ?
C50 C51 H51A 110.7 . . ?
C50 C51 H51B 110.7 . . ?
C50 C51 C53 105.3(7) . . ?
H51A C51 H51B 108.8 . . ?
C53 C51 H51A 110.7 . . ?
C53 C51 H51B 110.7 . . ?
O2 C52 C50 106.3(6) . . ?
O2 C52 H52A 110.5 . . ?
O2 C52 H52B 110.5 . . ?
C50 C52 H52A 110.5 . . ?
C50 C52 H52B 110.5 . . ?
H52A C52 H52B 108.7 . . ?
O2 C53 C51 107.6(6) . . ?
O2 C53 H53A 110.2 . . ?
O2 C53 H53B 110.2 . . ?
C51 C53 H53A 110.2 . . ?
C51 C53 H53B 110.2 . . ?
H53A C53 H53B 108.5 . . ?
O5 C54 H54A 110.8 . . ?
O5 C54 H54B 110.8 . . ?
O5 C54 C55 104.9(5) . . ?
H54A C54 H54B 108.8 . . ?
C55 C54 H54A 110.8 . . ?
C55 C54 H54B 110.8 . . ?
C54 C55 H55A 111.0 . . ?
C54 C55 H55B 111.0 . . ?
H55A C55 H55B 109.0 . . ?
C56 C55 C54 104.0(6) . . ?
C56 C55 H55A 111.0 . . ?
C56 C55 H55B 111.0 . . ?
C55 C56 H56A 111.2 . . ?
C55 C56 H56B 111.2 . . ?
C55 C56 C57 102.6(6) . . ?
H56A C56 H56B 109.2 . . ?
C57 C56 H56A 111.2 . . ?
C57 C56 H56B 111.2 . . ?
O5 C57 C56 105.5(5) . . ?
O5 C57 H57A 110.6 . . ?
O5 C57 H57B 110.6 . . ?
C56 C57 H57A 110.6 . . ?
C56 C57 H57B 110.6 . . ?
H57A C57 H57B 108.8 . . ?
H61A C61 H61B 108.8 . . ?
C62 C61 H61A 110.6 . . ?
C62 C61 H61B 110.6 . . ?
C62 C61 C63 105.6(9) . . ?
C63 C61 H61A 110.6 . . ?
C63 C61 H61B 110.6 . . ?
O6 C62 C61 111.7(9) . . ?
O6 C62 H62A 109.3 . . ?
O6 C62 H62B 109.3 . . ?
C61 C62 H62A 109.3 . . ?
C61 C62 H62B 109.3 . . ?
H62A C62 H62B 108.0 . . ?
C61 C63 H63A 110.6 . . ?
C61 C63 H63B 110.6 . . ?
H63A C63 H63B 108.8 . . ?
C65 C63 C61 105.6(9) . . ?
C65 C63 H63A 110.6 . . ?
C65 C63 H63B 110.6 . . ?
O6 C65 C63 109.0(9) . . ?
O6 C65 H65A 109.9 . . ?
O6 C65 H65B 109.9 . . ?
C63 C65 H65A 109.9 . . ?
C63 C65 H65B 109.9 . . ?
H65A C65 H65B 108.3 . . ?
C27 C24 H24A 111.7 . . ?
C27 C24 H24B 111.7 . . ?
C27 C24 C25 100(2) . . ?
H24A C24 H24B 109.5 . . ?
C25 C24 H24A 111.7 . . ?
C25 C24 H24B 111.7 . . ?
C26 C25 C24 97.2(18) . . ?
C26 C25 H25A 112.3 . . ?
C26 C25 H25B 112.3 . . ?
C24 C25 H25A 112.3 . . ?
C24 C25 H25B 112.3 . . ?
H25A C25 H25B 109.9 . . ?
C26 C25A H25C 110.2 . . ?
C26 C25A H25D 110.2 . . ?
H25C C25A H25D 108.5 . . ?
C24A C25A C26 108(4) . . ?
C24A C25A H25C 110.2 . . ?
C24A C25A H25D 110.2 . . ?
C27 C24A H24C 111.3 . . ?
C27 C24A H24D 111.3 . . ?
C25A C24A C27 102(4) . . ?
C25A C24A H24C 111.3 . . ?
C25A C24A H24D 111.3 . . ?
H24C C24A H24D 109.2 . . ?

loop_
_geom_bond_atom_site_label_1
_geom_bond_atom_site_label_2
_geom_bond_distance
_geom_bond_site_symmetry_2
_geom_bond_publ_flag
Si1 C1 1.876(6) . ?
Si1 C2 1.881(5) . ?
Si1 C3 1.891(5) . ?
Si1 C6 1.827(5) . ?
Si2 Si3 2.408(2) . ?
Si2 C6 1.817(5) . ?
Si2 C13 1.891(5) . ?
Si2 C14 1.886(5) . ?
Si3 Si4 2.354(2) . ?
Si3 Si5 2.359(2) . ?
Si3 Si6 2.353(2) . ?
Si4 C18 1.878(6) . ?
Si4 C19 1.870(7) . ?
Si4 C20 1.879(6) . ?
Si5 C15 1.864(7) . ?
Si5 C16 1.869(6) . ?
Si5 C17 1.884(6) . ?
Si6 C21 1.885(6) . ?
Si6 C22 1.875(6) . ?
Si6 C23 1.877(6) . ?
Si7 Si8 2.342(2) . ?
Si7 C3 1.870(5) . ?
Si7 C40 1.878(5) . ?
Si7 C41 1.885(6) . ?
Si8 Si9 2.343(2) . ?
Si8 Si10 2.337(2) . ?
Si8 C29 1.905(5) . ?
Si9 C34 1.871(6) . ?
Si9 C35 1.878(6) . ?
Si9 C36 1.873(6) . ?
Si10 C37 1.873(6) . ?
Si10 C38 1.893(7) . ?
Si10 C39 1.873(6) . ?
Mg1 Br1 2.5571(19) . ?
Mg1 O1 2.122(4) . ?
Mg1 O2 2.132(4) . ?
Mg1 O3 2.083(4) . ?
Mg1 O4 2.130(4) . ?
Mg1 O5 2.157(4) . ?
O1 C26 1.457(8) . ?
O1 C27 1.455(7) . ?
O2 C52 1.434(7) . ?
O2 C53 1.436(7) . ?
O3 C47 1.450(7) . ?
O3 C49 1.464(7) . ?
O4 C43 1.475(7) . ?
O4 C45 1.450(7) . ?
O5 C54 1.450(7) . ?
O5 C57 1.455(7) . ?
O6 C62 1.379(11) . ?
O6 C65 1.442(12) . ?
C1 H1A 0.9800 . ?
C1 H1B 0.9800 . ?
C1 H1C 0.9800 . ?
C2 H2A 0.9800 . ?
C2 H2B 0.9800 . ?
C2 H2C 0.9800 . ?
C3 H3 1.0000 . ?
C3 C4 1.536(7) . ?
C4 C5 1.392(7) . ?
C4 C30 1.471(7) . ?
C5 C6 1.445(7) . ?
C5 C7 1.502(7) . ?
C7 C9 1.381(7) . ?
C7 C11 1.393(7) . ?
C8 H8 0.9500 . ?
C8 C9 1.407(8) . ?
C8 C10 1.363(9) . ?
C9 H9 0.9500 . ?
C10 H10 0.9500 . ?
C10 C12 1.378(9) . ?
C11 H11 0.9500 . ?
C11 C12 1.370(8) . ?
C12 H12 0.9500 . ?
C13 H13A 0.9800 . ?
C13 H13B 0.9800 . ?
C13 H13C 0.9800 . ?
C14 H14A 0.9800 . ?
C14 H14B 0.9800 . ?
C14 H14C 0.9800 . ?
C15 H15A 0.9800 . ?
C15 H15B 0.9800 . ?
C15 H15C 0.9800 . ?
C16 H16A 0.9800 . ?
C16 H16B 0.9800 . ?
C16 H16C 0.9800 . ?
C17 H17A 0.9800 . ?
C17 H17B 0.9800 . ?
C17 H17C 0.9800 . ?
C18 H18A 0.9800 . ?
C18 H18B 0.9800 . ?
C18 H18C 0.9800 . ?
C19 H19A 0.9800 . ?
C19 H19B 0.9800 . ?
C19 H19C 0.9800 . ?
C20 H20A 0.9800 . ?
C20 H20B 0.9800 . ?
C20 H20C 0.9800 . ?
C21 H21A 0.9800 . ?
C21 H21B 0.9800 . ?
C21 H21C 0.9800 . ?
C22 H22A 0.9800 . ?
C22 H22B 0.9800 . ?
C22 H22C 0.9800 . ?
C23 H23A 0.9800 . ?
C23 H23B 0.9800 . ?
C23 H23C 0.9800 . ?
C26 H26A 0.9900 . ?
C26 H26B 0.9900 . ?
C26 H26C 0.9900 . ?
C26 H26D 0.9900 . ?
C26 C25 1.455(17) . ?
C26 C25A 1.71(3) . ?
C27 H27A 0.9900 . ?
C27 H27B 0.9900 . ?
C27 H27C 0.9900 . ?
C27 H27D 0.9900 . ?
C27 C24 1.54(5) . ?
C27 C24A 1.40(7) . ?
C28 H28 0.9500 . ?
C28 C29 1.403(7) . ?
C28 C33 1.389(7) . ?
C29 C30 1.410(7) . ?
C30 C31 1.411(7) . ?
C31 H31 0.9500 . ?
C31 C32 1.381(7) . ?
C32 H32 0.9500 . ?
C32 C33 1.375(8) . ?
C33 H33 0.9500 . ?
C34 H34A 0.9800 . ?
C34 H34B 0.9800 . ?
C34 H34C 0.9800 . ?
C35 H35A 0.9800 . ?
C35 H35B 0.9800 . ?
C35 H35C 0.9800 . ?
C36 H36A 0.9800 . ?
C36 H36B 0.9800 . ?
C36 H36C 0.9800 . ?
C37 H37A 0.9800 . ?
C37 H37B 0.9800 . ?
C37 H37C 0.9800 . ?
C38 H38A 0.9800 . ?
C38 H38B 0.9800 . ?
C38 H38C 0.9800 . ?
C39 H39A 0.9800 . ?
C39 H39B 0.9800 . ?
C39 H39C 0.9800 . ?
C40 H40A 0.9800 . ?
C40 H40B 0.9800 . ?
C40 H40C 0.9800 . ?
C41 H41A 0.9800 . ?
C41 H41B 0.9800 . ?
C41 H41C 0.9800 . ?
C42 H42A 0.9900 . ?
C42 H42B 0.9900 . ?
C42 C43 1.453(8) . ?
C42 C44 1.485(9) . ?
C43 H43A 0.9900 . ?
C43 H43B 0.9900 . ?
C44 H44A 0.9900 . ?
C44 H44B 0.9900 . ?
C44 C45 1.508(9) . ?
C45 H45A 0.9900 . ?
C45 H45B 0.9900 . ?
C46 H46A 0.9900 . ?
C46 H46B 0.9900 . ?
C46 C47 1.487(9) . ?
C46 C48 1.491(9) . ?
C47 H47A 0.9900 . ?
C47 H47B 0.9900 . ?
C48 H48A 0.9900 . ?
C48 H48B 0.9900 . ?
C48 C49 1.459(9) . ?
C49 H49A 0.9900 . ?
C49 H49B 0.9900 . ?
C50 H50A 0.9900 . ?
C50 H50B 0.9900 . ?
C50 C51 1.477(11) . ?
C50 C52 1.486(9) . ?
C51 H51A 0.9900 . ?
C51 H51B 0.9900 . ?
C51 C53 1.479(10) . ?
C52 H52A 0.9900 . ?
C52 H52B 0.9900 . ?
C53 H53A 0.9900 . ?
C53 H53B 0.9900 . ?
C54 H54A 0.9900 . ?
C54 H54B 0.9900 . ?
C54 C55 1.495(9) . ?
C55 H55A 0.9900 . ?
C55 H55B 0.9900 . ?
C55 C56 1.478(10) . ?
C56 H56A 0.9900 . ?
C56 H56B 0.9900 . ?
C56 C57 1.512(9) . ?
C57 H57A 0.9900 . ?
C57 H57B 0.9900 . ?
C61 H61A 0.9900 . ?
C61 H61B 0.9900 . ?
C61 C62 1.418(13) . ?
C61 C63 1.479(13) . ?
C62 H62A 0.9900 . ?
C62 H62B 0.9900 . ?
C63 H63A 0.9900 . ?
C63 H63B 0.9900 . ?
C63 C65 1.446(14) . ?
C65 H65A 0.9900 . ?
C65 H65B 0.9900 . ?
C24 H24A 0.9900 . ?
C24 H24B 0.9900 . ?
C24 C25 1.64(5) . ?
C25 H25A 0.9900 . ?
C25 H25B 0.9900 . ?
C25A H25C 0.9900 . ?
C25A H25D 0.9900 . ?
C25A C24A 1.27(7) . ?
C24A H24C 0.9900 . ?
C24A H24D 0.9900 . ?

loop_
_geom_torsion_atom_site_label_1
_geom_torsion_atom_site_label_2
_geom_torsion_atom_site_label_3
_geom_torsion_atom_site_label_4
_geom_torsion
_geom_torsion_site_symmetry_1
_geom_torsion_site_symmetry_2
_geom_torsion_site_symmetry_3
_geom_torsion_site_symmetry_4
_geom_torsion_publ_flag
Si1 C3 C4 C5 -20.2(5) . . . . ?
Si1 C3 C4 C30 159.1(4) . . . . ?
Si3 Si2 C6 Si1 79.6(4) . . . . ?
Si3 Si2 C6 C5 -115.8(4) . . . . ?
Si7 C3 C4 C5 102.9(4) . . . . ?
Si7 C3 C4 C30 -77.8(5) . . . . ?
Si8 Si7 C3 Si1 166.2(2) . . . . ?
Si8 Si7 C3 C4 54.4(3) . . . . ?
Si8 C29 C30 C4 3.9(7) . . . . ?
Si8 C29 C30 C31 -177.4(4) . . . . ?
Mg1 O1 C26 C25 165.7(11) . . . . ?
Mg1 O1 C26 C25A -164.8(19) . . . . ?
Mg1 O1 C27 C24 163.5(12) . . . . ?
Mg1 O1 C27 C24A -173.4(18) . . . . ?
Mg1 O2 C52 C50 -172.9(5) . . . . ?
Mg1 O2 C53 C51 153.4(5) . . . . ?
Mg1 O3 C47 C46 173.8(4) . . . . ?
Mg1 O3 C49 C48 166.1(5) . . . . ?
Mg1 O4 C43 C42 174.2(4) . . . . ?
Mg1 O4 C45 C44 -156.1(4) . . . . ?
Mg1 O5 C54 C55 159.8(4) . . . . ?
Mg1 O5 C57 C56 177.0(4) . . . . ?
O1 C26 C25 C24 36(2) . . . . ?
O1 C26 C25A C24A -37(5) . . . . ?
O1 C27 C24 C25 37(2) . . . . ?
O1 C27 C24A C25A -33(5) . . . . ?
O5 C54 C55 C56 32.4(8) . . . . ?
C1 Si1 C3 Si7 150.8(3) . . . . ?
C1 Si1 C3 C4 -93.6(4) . . . . ?
C1 Si1 C6 Si2 -100.5(4) . . . . ?
C1 Si1 C6 C5 92.0(4) . . . . ?
C2 Si1 C3 Si7 34.7(4) . . . . ?
C2 Si1 C3 C4 150.3(3) . . . . ?
C2 Si1 C6 Si2 22.6(5) . . . . ?
C2 Si1 C6 C5 -144.8(3) . . . . ?
C3 Si1 C6 Si2 145.0(3) . . . . ?
C3 Si1 C6 C5 -22.4(3) . . . . ?
C3 C4 C5 C6 4.7(6) . . . . ?
C3 C4 C5 C7 -170.8(4) . . . . ?
C3 C4 C30 C29 44.4(7) . . . . ?
C3 C4 C30 C31 -134.4(5) . . . . ?
C4 C5 C6 Si1 14.3(5) . . . . ?
C4 C5 C6 Si2 -153.3(4) . . . . ?
C4 C5 C7 C9 -122.6(5) . . . . ?
C4 C5 C7 C11 59.6(6) . . . . ?
C4 C30 C31 C32 -179.0(5) . . . . ?
C5 C4 C30 C29 -136.4(5) . . . . ?
C5 C4 C30 C31 44.9(7) . . . . ?
C5 C7 C9 C8 -178.6(5) . . . . ?
C5 C7 C11 C12 177.1(5) . . . . ?
C6 Si1 C3 Si7 -91.4(3) . . . . ?
C6 Si1 C3 C4 24.2(3) . . . . ?
C6 C5 C7 C9 62.0(6) . . . . ?
C6 C5 C7 C11 -115.9(5) . . . . ?
C7 C5 C6 Si1 -170.3(4) . . . . ?
C7 C5 C6 Si2 22.1(7) . . . . ?
C7 C11 C12 C10 1.2(8) . . . . ?
C8 C10 C12 C11 0.0(9) . . . . ?
C9 C7 C11 C12 -0.8(8) . . . . ?
C9 C8 C10 C12 -1.6(9) . . . . ?
C10 C8 C9 C7 1.9(9) . . . . ?
C11 C7 C9 C8 -0.7(8) . . . . ?
C13 Si2 C6 Si1 -39.4(4) . . . . ?
C13 Si2 C6 C5 125.1(4) . . . . ?
C14 Si2 C6 Si1 -153.4(3) . . . . ?
C14 Si2 C6 C5 11.1(5) . . . . ?
C26 O1 C27 C24 -15.9(14) . . . . ?
C26 O1 C27 C24A 7.2(19) . . . . ?
C26 C25A C24A C27 42(5) . . . . ?
C27 O1 C26 C25 -14.9(13) . . . . ?
C27 O1 C26 C25A 14.6(19) . . . . ?
C27 C24 C25 C26 -43(2) . . . . ?
C28 C29 C30 C4 179.6(5) . . . . ?
C28 C29 C30 C31 -1.6(7) . . . . ?
C29 C28 C33 C32 1.3(8) . . . . ?
C29 C30 C31 C32 2.1(7) . . . . ?
C30 C4 C5 C6 -174.6(4) . . . . ?
C30 C4 C5 C7 10.0(7) . . . . ?
C30 C31 C32 C33 -0.9(8) . . . . ?
C31 C32 C33 C28 -0.8(8) . . . . ?
C33 C28 C29 Si8 176.0(4) . . . . ?
C33 C28 C29 C30 0.0(8) . . . . ?
C40 Si7 C3 Si1 47.3(4) . . . . ?
C40 Si7 C3 C4 -64.5(4) . . . . ?
C41 Si7 C3 Si1 -74.2(4) . . . . ?
C41 Si7 C3 C4 174.0(3) . . . . ?
C42 C44 C45 O4 -30.5(7) . . . . ?
C43 O4 C45 C44 21.1(7) . . . . ?
C43 C42 C44 C45 28.9(8) . . . . ?
C44 C42 C43 O4 -16.5(8) . . . . ?
C45 O4 C43 C42 -3.2(7) . . . . ?
C46 C48 C49 O3 17.3(8) . . . . ?
C47 O3 C49 C48 5.0(8) . . . . ?
C47 C46 C48 C49 -32.5(9) . . . . ?
C48 C46 C47 O3 35.4(8) . . . . ?
C49 O3 C47 C46 -25.3(7) . . . . ?
C50 C51 C53 O2 15.8(9) . . . . ?
C51 C50 C52 O2 33.6(8) . . . . ?
C52 O2 C53 C51 5.3(8) . . . . ?
C52 C50 C51 C53 -29.7(9) . . . . ?
C53 O2 C52 C50 -24.5(8) . . . . ?
C54 O5 C57 C56 -9.3(7) . . . . ?
C54 C55 C56 C57 -37.4(8) . . . . ?
C55 C56 C57 O5 29.0(7) . . . . ?
C57 O5 C54 C55 -14.0(7) . . . . ?
C61 C63 C65 O6 3.8(14) . . . . ?
C62 O6 C65 C63 4.4(14) . . . . ?
C62 C61 C63 C65 -10.3(14) . . . . ?
C63 C61 C62 O6 13.8(14) . . . . ?
C65 O6 C62 C61 -11.5(14) . . . . ?

loop_
_smtbx_masks_void_nr
_smtbx_masks_void_average_x
_smtbx_masks_void_average_y
_smtbx_masks_void_average_z
_smtbx_masks_void_volume
_smtbx_masks_void_count_electrons
_smtbx_masks_void_content
1 0.000 0.000 0.500 171.0 36.8 ?
